data_2240081
loop_
_publ_author_name
'Sajitha, L. U.'
'Sithambaresan, M.'
'Jacob, Jomon P.'
'Kurup, M. R. Prathapachandra'

_publ_section_title
;
 Crystal structure of
 (4-chlorophenyl)[2-(10-hydroxyphenanthren-9-yl)phenanthro[9,10-<i>b</i>]furan-3-yl]methanone
;
_journal_coeditor_code ZL2597
_journal_issue 11
_journal_name_full 'Acta Crystallographica Section E'
_journal_page_first 355
_journal_page_last 358
_journal_paper_doi 10.1107/S1600536814022338
_journal_volume 70
_journal_year 2014
_chemical_formula_iupac 'C37 H21 Cl O3'
_chemical_formula_moiety 'C37 H21 Cl O3'
_chemical_formula_sum 'C37 H21 Cl O3'
_chemical_formula_weight 548.99
_chemical_name_systematic (4-Chlorophenyl)[2-(10-hydroxyphenanthren-9-yl)phenanthro[9,10-<i>b</i>]furan-3-yl]methanone
_space_group_crystal_system monoclinic
_space_group_IT_number 14
_space_group_name_Hall '-P 2yn'
_space_group_name_H-M_alt 'P 1 21/n 1'
_symmetry_space_group_name_Hall '-P 2yn'
_symmetry_space_group_name_H-M 'P 1 21/n 1'
_atom_sites_solution_hydrogens mixed
_audit_creation_method SHELXL-2014
_cell_angle_alpha 90
_cell_angle_beta 93.091(5)
_cell_angle_gamma 90
_cell_formula_units_Z 4
_cell_length_a 11.6682(12)
_cell_length_b 13.4448(15)
_cell_length_c 17.071(2)
_cell_measurement_reflns_used 6603
_cell_measurement_temperature 296(2)
_cell_measurement_theta_max 27.456
_cell_measurement_theta_min 2.389
_cell_volume 2674.1(5)
_computing_cell_refinement
;
APEX2 and SAINT (Bruker, 2007)
;
_computing_data_collection
;
APEX2 (Bruker, 2007)
;
_computing_data_reduction
;
SAINT and XPREP (Bruker, 2007)
;
_computing_molecular_graphics
;
ORTEP-3 for Windows (Farrugia, 2012) and DIAMOND (Brandenburg,
2010)
;
_computing_publication_material
;
SHELXL97 (Sheldrick, 2008) and publCIF (Westrip, 2010)
;
_computing_structure_refinement
;
SHELXL2012 (Sheldrick, 2008)
;
_computing_structure_solution
;
SHELXS2012 (Sheldrick, 2008)
;
_diffrn_ambient_temperature 296(2)
_diffrn_detector_area_resol_mean 8.33
_diffrn_measured_fraction_theta_full 0.998
_diffrn_measured_fraction_theta_max 0.993
_diffrn_measurement_device_type 'Bruker Kappa APEXII CCD'
_diffrn_measurement_method '\w and \f scan'
_diffrn_radiation_type MoK\a
_diffrn_radiation_wavelength 0.71073
_diffrn_reflns_av_R_equivalents 0.0272
_diffrn_reflns_limit_h_max 14
_diffrn_reflns_limit_h_min -10
_diffrn_reflns_limit_k_max 17
_diffrn_reflns_limit_k_min -16
_diffrn_reflns_limit_l_max 21
_diffrn_reflns_limit_l_min -21
_diffrn_reflns_number 19672
_diffrn_reflns_theta_full 25.242
_diffrn_reflns_theta_max 26.997
_diffrn_reflns_theta_min 2.313
_exptl_absorpt_coefficient_mu 0.182
_exptl_absorpt_correction_T_max 0.920
_exptl_absorpt_correction_T_min 0.918
_exptl_absorpt_correction_type multi-scan
_exptl_absorpt_process_details
;
(SADABS; Bruker, 2007)
;
_exptl_crystal_colour yellow
_exptl_crystal_density_diffrn 1.364
_exptl_crystal_description block
_exptl_crystal_F_000 1136
_exptl_crystal_size_max 0.400
_exptl_crystal_size_mid 0.350
_exptl_crystal_size_min 0.300
_refine_diff_density_max 0.277
_refine_diff_density_min -0.356
_refine_ls_extinction_method none
_refine_ls_goodness_of_fit_ref 1.011
_refine_ls_hydrogen_treatment mixed
_refine_ls_matrix_type full
_refine_ls_number_parameters 374
_refine_ls_number_reflns 5790
_refine_ls_number_restraints 1
_refine_ls_restrained_S_all 1.011
_refine_ls_R_factor_all 0.0764
_refine_ls_R_factor_gt 0.0464
_refine_ls_shift/su_max 0.000
_refine_ls_shift/su_mean 0.000
_refine_ls_structure_factor_coef Fsqd
_refine_ls_weighting_details 'w=1/[\s^2^(Fo^2^)+(0.0706P)^2^+0.9152P] where P=(Fo^2^+2Fc^2^)/3'
_refine_ls_weighting_scheme calc
_refine_ls_wR_factor_gt 0.1218
_refine_ls_wR_factor_ref 0.1470
_reflns_number_gt 3869
_reflns_number_total 5790
_reflns_threshold_expression I>2\s(I)
_cod_data_source_file zl2597sup1.cf
_cod_data_source_block 3
_cod_database_code 2240081
_cod_database_fobs_code 2240081
_shelx_space_group_comment
;
The symmetry employed for this shelxl refinement is uniquely defined
by the following loop, which should always be used as a source of
symmetry information in preference to the above space-group names.
They are only intended as comments.
;
_shelx_estimated_absorpt_t_min 0.931
_shelx_estimated_absorpt_t_max 0.948
_shelxl_version_number 2014-3

loop_
_space_group_symop_operation_xyz
'x, y, z'
'-x+1/2, y+1/2, -z+1/2'
'-x, -y, -z'
'x-1/2, -y-1/2, z-1/2'

loop_
_atom_site_type_symbol
_atom_site_label
_atom_site_fract_x
_atom_site_fract_y
_atom_site_fract_z
_atom_site_U_iso_or_equiv
_atom_site_adp_type
_atom_site_calc_flag
_atom_site_occupancy
C C1 0.40391(18) 0.20554(15) 0.31866(12) 0.0457(5) Uani d 1
H H1 0.3254 0.2178 0.3152 0.055 Uiso calc 1
C C2 0.4531(2) 0.15068(17) 0.26111(13) 0.0518(5) Uani d 1
H H2 0.4082 0.1250 0.2192 0.062 Uiso calc 1
C C3 0.5692(2) 0.13462(17) 0.26653(13) 0.0522(5) Uani d 1
C C4 0.6369(2) 0.1693(2) 0.32875(15) 0.0642(7) Uani d 1
H H4 0.7153 0.1566 0.3320 0.077 Uiso calc 1
C C5 0.58738(18) 0.22282(19) 0.38599(13) 0.0562(6) Uani d 1
H H5 0.6328 0.2463 0.4285 0.067 Uiso calc 1
C C6 0.47072(16) 0.24266(14) 0.38182(11) 0.0390(4) Uani d 1
C C7 0.42073(16) 0.29570(15) 0.44766(11) 0.0391(4) Uani d 1
C C8 0.29803(16) 0.32528(14) 0.44139(11) 0.0383(4) Uani d 1
C C9 0.20746(16) 0.29570(14) 0.49057(11) 0.0367(4) Uani d 1
C C10 0.19633(17) 0.22173(14) 0.55080(11) 0.0397(4) Uani d 1
C C11 0.28787(19) 0.16154(17) 0.57835(14) 0.0531(6) Uani d 1
H H11 0.3595 0.1690 0.5576 0.064 Uiso calc 1
C C12 0.2732(2) 0.09222(19) 0.63515(17) 0.0680(7) Uani d 1
H H12 0.3348 0.0527 0.6528 0.082 Uiso calc 1
C C13 0.1672(2) 0.0801(2) 0.66681(18) 0.0751(8) Uani d 1
H H13 0.1581 0.0334 0.7062 0.090 Uiso calc 1
C C14 0.0758(2) 0.13712(19) 0.64004(15) 0.0634(7) Uani d 1
H H14 0.0049 0.1281 0.6616 0.076 Uiso calc 1
C C15 0.08630(17) 0.20866(15) 0.58108(12) 0.0439(5) Uani d 1
C C16 -0.01135(17) 0.26868(15) 0.55198(11) 0.0410(4) Uani d 1
C C17 -0.12259(18) 0.25754(17) 0.57918(13) 0.0516(5) Uani d 1
H H17 -0.1354 0.2092 0.6167 0.062 Uiso calc 1
C C18 -0.21172(19) 0.31559(18) 0.55206(14) 0.0558(6) Uani d 1
H H18 -0.2839 0.3067 0.5716 0.067 Uiso calc 1
C C19 -0.19613(19) 0.38775(18) 0.49571(14) 0.0535(6) Uani d 1
H H19 -0.2572 0.4277 0.4780 0.064 Uiso calc 1
C C20 -0.09032(18) 0.39981(16) 0.46640(12) 0.0466(5) Uani d 1
H H20 -0.0798 0.4476 0.4281 0.056 Uiso calc 1
C C21 0.00207(16) 0.34092(14) 0.49349(11) 0.0379(4) Uani d 1
C C22 0.11395(16) 0.34856(14) 0.46446(11) 0.0367(4) Uani d 1
C C23 0.25215(16) 0.39259(15) 0.38951(11) 0.0393(4) Uani d 1
C C24 0.30128(16) 0.45162(14) 0.32712(11) 0.0385(4) Uani d 1
C C25 0.25286(17) 0.44683(15) 0.24773(11) 0.0406(4) Uani d 1
C C26 0.16075(18) 0.38356(17) 0.22663(13) 0.0506(5) Uani d 1
H H26 0.1304 0.3432 0.2646 0.061 Uiso calc 1
C C27 0.1146(2) 0.38008(19) 0.15127(14) 0.0590(6) Uani d 1
H H27 0.0536 0.3375 0.1386 0.071 Uiso calc 1
C C28 0.1583(2) 0.4396(2) 0.09386(14) 0.0630(6) Uani d 1
H H28 0.1259 0.4379 0.0429 0.076 Uiso calc 1
C C29 0.2489(2) 0.50093(18) 0.11228(13) 0.0567(6) Uani d 1
H H29 0.2783 0.5399 0.0731 0.068 Uiso calc 1
C C30 0.29902(17) 0.50670(15) 0.18884(12) 0.0433(5) Uani d 1
C C31 0.39590(17) 0.57061(15) 0.20959(12) 0.0430(5) Uani d 1
C C32 0.4470(2) 0.63220(18) 0.15423(14) 0.0582(6) Uani d 1
H H32 0.4176 0.6322 0.1025 0.070 Uiso calc 1
C C33 0.5380(2) 0.69143(19) 0.17483(16) 0.0657(7) Uani d 1
H H33 0.5692 0.7318 0.1372 0.079 Uiso calc 1
C C34 0.5849(2) 0.69255(18) 0.25086(15) 0.0611(6) Uani d 1
H H34 0.6471 0.7335 0.2644 0.073 Uiso calc 1
C C35 0.53931(19) 0.63313(17) 0.30604(13) 0.0516(5) Uani d 1
H H35 0.5719 0.6330 0.3570 0.062 Uiso calc 1
C C36 0.44394(17) 0.57218(15) 0.28718(11) 0.0416(5) Uani d 1
C C37 0.39348(17) 0.51105(15) 0.34560(11) 0.0408(4) Uani d 1
O O1 0.47866(12) 0.31117(12) 0.50815(9) 0.0543(4) Uani d 1
O O2 0.13803(11) 0.40874(10) 0.40306(7) 0.0401(3) Uani d 1
O O3 0.43790(14) 0.51167(13) 0.42054(8) 0.0555(4) Uani d 1
Cl Cl1 0.63277(7) 0.06692(6) 0.19461(4) 0.0826(3) Uani d 1
H H3 0.479(2) 0.5630(16) 0.4332(18) 0.099(11) Uiso d 1

loop_
_atom_site_aniso_label
_atom_site_aniso_U_11
_atom_site_aniso_U_22
_atom_site_aniso_U_33
_atom_site_aniso_U_12
_atom_site_aniso_U_13
_atom_site_aniso_U_23
C1 0.0406(11) 0.0519(12) 0.0441(11) -0.0030(9) -0.0032(9) 0.0002(9)
C2 0.0611(14) 0.0545(13) 0.0386(11) -0.0019(11) -0.0075(10) -0.0051(9)
C3 0.0636(15) 0.0546(13) 0.0385(11) 0.0101(11) 0.0025(10) -0.0030(9)
C4 0.0445(13) 0.0922(19) 0.0558(14) 0.0109(13) 0.0016(11) -0.0152(13)
C5 0.0399(12) 0.0809(16) 0.0470(13) 0.0004(11) -0.0050(9) -0.0157(11)
C6 0.0388(11) 0.0428(11) 0.0352(10) -0.0024(8) 0.0004(8) 0.0008(8)
C7 0.0388(10) 0.0444(11) 0.0339(10) -0.0028(8) 0.0005(8) 0.0020(8)
C8 0.0378(10) 0.0441(11) 0.0329(10) -0.0011(8) 0.0007(8) -0.0003(8)
C9 0.0366(10) 0.0405(10) 0.0327(9) -0.0026(8) -0.0008(8) -0.0040(7)
C10 0.0439(11) 0.0379(10) 0.0369(10) -0.0058(8) -0.0023(8) 0.0002(8)
C11 0.0457(12) 0.0529(13) 0.0601(14) -0.0026(10) -0.0046(10) 0.0108(10)
C12 0.0579(15) 0.0615(15) 0.0833(19) -0.0006(12) -0.0085(13) 0.0300(14)
C13 0.0690(17) 0.0701(17) 0.086(2) -0.0087(14) -0.0023(15) 0.0397(15)
C14 0.0563(14) 0.0634(15) 0.0707(17) -0.0102(12) 0.0057(12) 0.0228(12)
C15 0.0464(12) 0.0421(11) 0.0428(11) -0.0081(9) -0.0003(9) 0.0024(8)
C16 0.0420(11) 0.0433(11) 0.0379(10) -0.0074(9) 0.0026(8) -0.0044(8)
C17 0.0476(13) 0.0578(13) 0.0501(13) -0.0111(10) 0.0086(10) 0.0020(10)
C18 0.0404(12) 0.0696(15) 0.0581(14) -0.0078(11) 0.0099(10) -0.0057(12)
C19 0.0417(12) 0.0598(14) 0.0592(14) 0.0051(10) 0.0025(10) -0.0077(11)
C20 0.0468(12) 0.0471(12) 0.0461(12) 0.0031(9) 0.0039(9) -0.0017(9)
C21 0.0382(10) 0.0403(10) 0.0352(10) -0.0026(8) 0.0026(8) -0.0065(8)
C22 0.0415(11) 0.0373(10) 0.0313(9) -0.0025(8) 0.0028(8) -0.0013(7)
C23 0.0358(10) 0.0459(11) 0.0364(10) -0.0012(8) 0.0025(8) -0.0010(8)
C24 0.0383(10) 0.0433(11) 0.0342(10) 0.0037(8) 0.0040(8) 0.0028(8)
C25 0.0396(10) 0.0449(11) 0.0372(10) 0.0083(9) 0.0012(8) 0.0009(8)
C26 0.0470(12) 0.0622(14) 0.0423(12) -0.0011(10) -0.0015(9) 0.0021(10)
C27 0.0507(13) 0.0736(16) 0.0516(14) -0.0023(12) -0.0082(10) -0.0070(12)
C28 0.0632(15) 0.0834(18) 0.0406(13) 0.0033(13) -0.0123(11) 0.0005(12)
C29 0.0623(14) 0.0685(15) 0.0389(12) 0.0073(12) -0.0002(10) 0.0078(10)
C30 0.0465(11) 0.0464(11) 0.0369(11) 0.0115(9) 0.0013(8) 0.0032(8)
C31 0.0473(12) 0.0425(11) 0.0394(11) 0.0086(9) 0.0060(9) 0.0055(8)
C32 0.0616(15) 0.0648(15) 0.0482(13) 0.0038(12) 0.0042(11) 0.0201(11)
C33 0.0688(16) 0.0640(15) 0.0654(17) -0.0054(13) 0.0128(13) 0.0249(12)
C34 0.0632(15) 0.0562(14) 0.0649(16) -0.0125(12) 0.0140(12) 0.0021(11)
C35 0.0547(13) 0.0554(13) 0.0454(12) -0.0070(10) 0.0097(10) -0.0038(10)
C36 0.0453(11) 0.0417(11) 0.0385(11) 0.0030(9) 0.0086(9) -0.0008(8)
C37 0.0438(11) 0.0456(11) 0.0333(10) 0.0032(9) 0.0037(8) -0.0012(8)
O1 0.0476(9) 0.0749(11) 0.0398(8) 0.0036(7) -0.0046(7) -0.0107(7)
O2 0.0392(7) 0.0454(7) 0.0361(7) 0.0021(6) 0.0048(6) 0.0047(6)
O3 0.0629(10) 0.0691(11) 0.0340(8) -0.0196(8) -0.0022(7) 0.0013(7)
Cl1 0.1005(6) 0.0945(5) 0.0529(4) 0.0339(4) 0.0043(3) -0.0198(3)

loop_
_atom_type_symbol
_atom_type_description
_atom_type_scat_dispersion_real
_atom_type_scat_dispersion_imag
_atom_type_scat_source
C C 0.0033 0.0016 'International Tables Vol C Tables 4.2.6.8 and 6.1.1.4'
H H 0.0000 0.0000 'International Tables Vol C Tables 4.2.6.8 and 6.1.1.4'
O O 0.0106 0.0060 'International Tables Vol C Tables 4.2.6.8 and 6.1.1.4'
Cl Cl 0.1484 0.1585 'International Tables Vol C Tables 4.2.6.8 and 6.1.1.4'

loop_
_geom_angle_atom_site_label_1
_geom_angle_atom_site_label_2
_geom_angle_atom_site_label_3
_geom_angle
C2 C1 C6 120.52(19)
C2 C1 H1 119.7
C6 C1 H1 119.7
C3 C2 C1 119.0(2)
C3 C2 H2 120.5
C1 C2 H2 120.5
C2 C3 C4 121.7(2)
C2 C3 Cl1 119.73(17)
C4 C3 Cl1 118.58(18)
C5 C4 C3 119.0(2)
C5 C4 H4 120.5
C3 C4 H4 120.5
C4 C5 C6 121.1(2)
C4 C5 H5 119.4
C6 C5 H5 119.4
C5 C6 C1 118.66(19)
C5 C6 C7 118.75(18)
C1 C6 C7 122.41(17)
O1 C7 C6 120.15(17)
O1 C7 C8 120.22(18)
C6 C7 C8 119.56(16)
C23 C8 C9 106.78(17)
C23 C8 C7 124.84(17)
C9 C8 C7 128.25(17)
C22 C9 C8 105.43(17)
C22 C9 C10 119.59(17)
C8 C9 C10 134.70(18)
C11 C10 C15 119.61(18)
C11 C10 C9 122.79(18)
C15 C10 C9 117.58(17)
C12 C11 C10 120.8(2)
C12 C11 H11 119.6
C10 C11 H11 119.6
C11 C12 C13 120.4(2)
C11 C12 H12 119.8
C13 C12 H12 119.8
C14 C13 C12 120.0(2)
C14 C13 H13 120.0
C12 C13 H13 120.0
C13 C14 C15 121.7(2)
C13 C14 H14 119.2
C15 C14 H14 119.2
C14 C15 C10 117.5(2)
C14 C15 C16 121.72(19)
C10 C15 C16 120.77(18)
C21 C16 C17 116.52(19)
C21 C16 C15 120.50(17)
C17 C16 C15 122.98(19)
C18 C17 C16 121.8(2)
C18 C17 H17 119.1
C16 C17 H17 119.1
C17 C18 C19 120.7(2)
C17 C18 H18 119.6
C19 C18 H18 119.6
C20 C19 C18 119.5(2)
C20 C19 H19 120.2
C18 C19 H19 120.2
C19 C20 C21 120.5(2)
C19 C20 H20 119.7
C21 C20 H20 119.7
C20 C21 C16 120.84(18)
C20 C21 C22 123.34(18)
C16 C21 C22 115.82(18)
C9 C22 O2 111.56(16)
C9 C22 C21 125.70(18)
O2 C22 C21 122.69(17)
C8 C23 O2 110.23(16)
C8 C23 C24 132.70(18)
O2 C23 C24 116.99(16)
C37 C24 C25 120.54(18)
C37 C24 C23 118.86(17)
C25 C24 C23 120.60(17)
C26 C25 C30 118.55(19)
C26 C25 C24 121.64(18)
C30 C25 C24 119.81(18)
C27 C26 C25 121.3(2)
C27 C26 H26 119.4
C25 C26 H26 119.4
C26 C27 C28 120.3(2)
C26 C27 H27 119.8
C28 C27 H27 119.8
C29 C28 C27 119.8(2)
C29 C28 H28 120.1
C27 C28 H28 120.1
C28 C29 C30 121.8(2)
C28 C29 H29 119.1
C30 C29 H29 119.1
C29 C30 C25 118.3(2)
C29 C30 C31 122.72(19)
C25 C30 C31 119.02(18)
C36 C31 C32 117.3(2)
C36 C31 C30 120.26(18)
C32 C31 C30 122.4(2)
C33 C32 C31 121.5(2)
C33 C32 H32 119.2
C31 C32 H32 119.2
C32 C33 C34 120.9(2)
C32 C33 H33 119.5
C34 C33 H33 119.5
C35 C34 C33 119.5(2)
C35 C34 H34 120.2
C33 C34 H34 120.2
C34 C35 C36 121.1(2)
C34 C35 H35 119.5
C36 C35 H35 119.5
C35 C36 C31 119.58(19)
C35 C36 C37 121.44(19)
C31 C36 C37 118.98(18)
O3 C37 C24 118.63(17)
O3 C37 C36 120.00(18)
C24 C37 C36 121.37(18)
C22 O2 C23 105.99(14)
C37 O3 H3 115(2)

loop_
_geom_bond_atom_site_label_1
_geom_bond_atom_site_label_2
_geom_bond_distance
C1 C2 1.378(3)
C1 C6 1.389(3)
C1 H1 0.9300
C2 C3 1.370(3)
C2 H2 0.9300
C3 C4 1.370(3)
C3 Cl1 1.728(2)
C4 C5 1.367(3)
C4 H4 0.9300
C5 C6 1.385(3)
C5 H5 0.9300
C6 C7 1.477(3)
C7 O1 1.221(2)
C7 C8 1.484(3)
C8 C23 1.356(3)
C8 C9 1.441(3)
C9 C22 1.357(3)
C9 C10 1.441(3)
C10 C11 1.401(3)
C10 C15 1.420(3)
C11 C12 1.362(3)
C11 H11 0.9300
C12 C13 1.386(4)
C12 H12 0.9300
C13 C14 1.372(4)
C13 H13 0.9300
C14 C15 1.402(3)
C14 H14 0.9300
C15 C16 1.461(3)
C16 C21 1.408(3)
C16 C17 1.410(3)
C17 C18 1.361(3)
C17 H17 0.9300
C18 C19 1.385(3)
C18 H18 0.9300
C19 C20 1.367(3)
C19 H19 0.9300
C20 C21 1.396(3)
C20 H20 0.9300
C21 C22 1.425(3)
C22 O2 1.365(2)
C23 O2 1.381(2)
C23 C24 1.469(3)
C24 C37 1.363(3)
C24 C25 1.441(3)
C25 C26 1.402(3)
C25 C30 1.417(3)
C26 C27 1.369(3)
C26 H26 0.9300
C27 C28 1.384(3)
C27 H27 0.9300
C28 C29 1.364(3)
C28 H28 0.9300
C29 C30 1.405(3)
C29 H29 0.9300
C30 C31 1.449(3)
C31 C36 1.410(3)
C31 C32 1.412(3)
C32 C33 1.359(4)
C32 H32 0.9300
C33 C34 1.381(4)
C33 H33 0.9300
C34 C35 1.365(3)
C34 H34 0.9300
C35 C36 1.405(3)
C35 H35 0.9300
C36 C37 1.442(3)
C37 O3 1.354(2)
O3 H3 0.864(10)

loop_
_geom_hbond_atom_site_label_D
_geom_hbond_atom_site_label_H
_geom_hbond_atom_site_label_A
_geom_hbond_site_symmetry_A
_geom_hbond_distance_DH
_geom_hbond_distance_HA
_geom_hbond_distance_DA
_geom_hbond_angle_DHA
O3 H3 O1 3_666 0.864(10) 2.013(16) 2.824(2) 156(3)
C20 H20 Cl1 2_555 0.9300 2.68 3.564(2) 158
C35 H35 O1 3_666 0.9300 2.52 3.277(3) 139
C11 H11 O1 . 0.9300 2.53 3.275(3) 137
C26 H26 O2 . 0.9300 2.52 3.057(3) 117
C13 H13 Cg1 4_455 0.9300 3.00 3.709(3) 134
C17 H17 Cg2 4_455 0.9300 2.94 3.745(2) 146
C32 H32 Cg3 2_555 0.9300 2.92 3.628(3) 134

loop_
_geom_torsion_atom_site_label_1
_geom_torsion_atom_site_label_2
_geom_torsion_atom_site_label_3
_geom_torsion_atom_site_label_4
_geom_torsion
C6 C1 C2 C3 -1.0(3)
C1 C2 C3 C4 1.9(4)
C1 C2 C3 Cl1 -179.48(17)
C2 C3 C4 C5 -1.3(4)
Cl1 C3 C4 C5 -179.9(2)
C3 C4 C5 C6 -0.2(4)
C4 C5 C6 C1 1.1(4)
C4 C5 C6 C7 176.4(2)
C2 C1 C6 C5 -0.4(3)
C2 C1 C6 C7 -175.59(19)
C5 C6 C7 O1 -8.4(3)
C1 C6 C7 O1 166.7(2)
C5 C6 C7 C8 174.80(19)
C1 C6 C7 C8 -10.1(3)
O1 C7 C8 C23 117.9(2)
C6 C7 C8 C23 -65.3(3)
O1 C7 C8 C9 -57.2(3)
C6 C7 C8 C9 119.5(2)
C23 C8 C9 C22 -0.4(2)
C7 C8 C9 C22 175.41(19)
C23 C8 C9 C10 173.2(2)
C7 C8 C9 C10 -11.0(3)
C22 C9 C10 C11 177.33(19)
C8 C9 C10 C11 4.4(3)
C22 C9 C10 C15 -0.9(3)
C8 C9 C10 C15 -173.8(2)
C15 C10 C11 C12 -1.5(3)
C9 C10 C11 C12 -179.7(2)
C10 C11 C12 C13 -0.1(4)
C11 C12 C13 C14 1.1(5)
C12 C13 C14 C15 -0.3(4)
C13 C14 C15 C10 -1.3(4)
C13 C14 C15 C16 179.4(2)
C11 C10 C15 C14 2.2(3)
C9 C10 C15 C14 -179.59(19)
C11 C10 C15 C16 -178.45(19)
C9 C10 C15 C16 -0.2(3)
C14 C15 C16 C21 179.1(2)
C10 C15 C16 C21 -0.2(3)
C14 C15 C16 C17 -1.7(3)
C10 C15 C16 C17 178.98(19)
C21 C16 C17 C18 -1.9(3)
C15 C16 C17 C18 178.9(2)
C16 C17 C18 C19 0.6(3)
C17 C18 C19 C20 0.8(3)
C18 C19 C20 C21 -0.8(3)
C19 C20 C21 C16 -0.6(3)
C19 C20 C21 C22 178.89(19)
C17 C16 C21 C20 1.9(3)
C15 C16 C21 C20 -178.83(18)
C17 C16 C21 C22 -177.64(18)
C15 C16 C21 C22 1.6(3)
C8 C9 C22 O2 0.0(2)
C10 C9 C22 O2 -174.73(16)
C8 C9 C22 C21 177.31(17)
C10 C9 C22 C21 2.5(3)
C20 C21 C22 C9 177.58(19)
C16 C21 C22 C9 -2.9(3)
C20 C21 C22 O2 -5.4(3)
C16 C21 C22 O2 174.09(16)
C9 C8 C23 O2 0.7(2)
C7 C8 C23 O2 -175.36(17)
C9 C8 C23 C24 177.5(2)
C7 C8 C23 C24 1.5(3)
C8 C23 C24 C37 -55.3(3)
O2 C23 C24 C37 121.35(19)
C8 C23 C24 C25 124.7(2)
O2 C23 C24 C25 -58.6(2)
C37 C24 C25 C26 177.61(19)
C23 C24 C25 C26 -2.4(3)
C37 C24 C25 C30 -2.0(3)
C23 C24 C25 C30 177.96(17)
C30 C25 C26 C27 -1.0(3)
C24 C25 C26 C27 179.4(2)
C25 C26 C27 C28 -0.1(4)
C26 C27 C28 C29 1.0(4)
C27 C28 C29 C30 -0.9(4)
C28 C29 C30 C25 -0.1(3)
C28 C29 C30 C31 179.5(2)
C26 C25 C30 C29 1.0(3)
C24 C25 C30 C29 -179.31(18)
C26 C25 C30 C31 -178.58(18)
C24 C25 C30 C31 1.1(3)
C29 C30 C31 C36 -178.97(19)
C25 C30 C31 C36 0.6(3)
C29 C30 C31 C32 0.2(3)
C25 C30 C31 C32 179.77(19)
C36 C31 C32 C33 -0.7(3)
C30 C31 C32 C33 -179.8(2)
C31 C32 C33 C34 0.8(4)
C32 C33 C34 C35 0.2(4)
C33 C34 C35 C36 -1.3(4)
C34 C35 C36 C31 1.4(3)
C34 C35 C36 C37 -178.4(2)
C32 C31 C36 C35 -0.4(3)
C30 C31 C36 C35 178.76(19)
C32 C31 C36 C37 179.40(18)
C30 C31 C36 C37 -1.4(3)
C25 C24 C37 O3 -178.54(18)
C23 C24 C37 O3 1.5(3)
C25 C24 C37 C36 1.2(3)
C23 C24 C37 C36 -178.75(17)
C35 C36 C37 O3 0.1(3)
C31 C36 C37 O3 -179.74(18)
C35 C36 C37 C24 -179.69(19)
C31 C36 C37 C24 0.5(3)
C9 C22 O2 C23 0.4(2)
C21 C22 O2 C23 -177.00(17)
C8 C23 O2 C22 -0.6(2)
C24 C23 O2 C22 -178.04(16)
